data_7032699
loop_
_publ_author_name
'Gerling, Kimberly A.'
'Rezayee, Nomaan M.'
'Rheingold, Arnold L.'
'Green, David B.'
'Fritsch, Joseph M.'

_publ_section_title
;
 Synthesis and structures of bis-ligated zinc complexes supported by
 tridentate ketoimines that initiate l-lactide polymerization.
;
_journal_issue 43
_journal_name_full 'Dalton transactions (Cambridge, England : 2003)'
_journal_page_first 16498
_journal_page_last 16508
_journal_paper_doi 10.1039/c4dt01607f
_journal_volume 43
_journal_year 2014
_chemical_formula_moiety 'C50 H38 N4 O2 Zn, 4(C H2 Cl2)'
_chemical_formula_sum 'C54 H46 Cl8 N4 O2 Zn'
_chemical_formula_weight 1131.92
_chemical_name_systematic
; 
 ? 
;
_chemical_properties_physical Air-sensitive
_space_group_IT_number 15
_symmetry_cell_setting monoclinic
_symmetry_space_group_name_Hall '-C 2yc'
_symmetry_space_group_name_H-M 'C 1 2/c 1'
_atom_sites_solution_hydrogens geom
_atom_sites_solution_primary direct
_atom_sites_solution_secondary difmap
_audit_creation_method SHELXL-97
_cell_angle_alpha 90.00
_cell_angle_beta 105.9120(10)
_cell_angle_gamma 90.00
_cell_formula_units_Z 4
_cell_length_a 18.4261(19)
_cell_length_b 18.3114(19)
_cell_length_c 17.7719(19)
_cell_measurement_reflns_used 9964
_cell_measurement_temperature 100(2)
_cell_measurement_theta_max 30.22
_cell_measurement_theta_min 3.74
_cell_volume 5766.6(10)
_computing_cell_refinement 'Bruker SAINT'
_computing_data_collection 'Bruker APEX2'
_computing_data_reduction 'Bruker SAINT'
_computing_molecular_graphics 'Bruker SHELXTL'
_computing_publication_material 'Bruker SHELXTL'
_computing_structure_refinement 'SHELXL-97 (Sheldrick, 1997)'
_computing_structure_solution 'SHELXS-97 (Sheldrick, 1990)'
_diffrn_ambient_temperature 100(2)
_diffrn_measured_fraction_theta_full 0.994
_diffrn_measured_fraction_theta_max 0.937
_diffrn_measurement_device_type 'Bruker APEX-II CCD'
_diffrn_measurement_method '\f and \w scans'
_diffrn_radiation_monochromator graphite
_diffrn_radiation_source 'fine-focus sealed tube'
_diffrn_radiation_type MoK\a
_diffrn_radiation_wavelength 0.71073
_diffrn_reflns_av_R_equivalents 0.1026
_diffrn_reflns_av_sigmaI/netI 0.0663
_diffrn_reflns_limit_h_max 25
_diffrn_reflns_limit_h_min -24
_diffrn_reflns_limit_k_max 25
_diffrn_reflns_limit_k_min -26
_diffrn_reflns_limit_l_max 25
_diffrn_reflns_limit_l_min -25
_diffrn_reflns_number 38222
_diffrn_reflns_theta_full 27.50
_diffrn_reflns_theta_max 30.57
_diffrn_reflns_theta_min 3.62
_exptl_absorpt_coefficient_mu 0.838
_exptl_absorpt_correction_T_max 0.7872
_exptl_absorpt_correction_T_min 0.7018
_exptl_absorpt_correction_type multi-scan
_exptl_absorpt_process_details 'Sadabs (Bruker)'
_exptl_crystal_colour orange-red
_exptl_crystal_density_diffrn 1.304
_exptl_crystal_density_method 'not measured'
_exptl_crystal_description block
_exptl_crystal_F_000 2320
_exptl_crystal_size_max 0.40
_exptl_crystal_size_mid 0.30
_exptl_crystal_size_min 0.30
_platon_squeeze_details
;
an unidentified solvent molecule was squeezed from final refinements
;
_refine_diff_density_max 0.949
_refine_diff_density_min -1.097
_refine_diff_density_rms 0.080
_refine_ls_extinction_method none
_refine_ls_goodness_of_fit_ref 1.053
_refine_ls_hydrogen_treatment constr
_refine_ls_matrix_type full
_refine_ls_number_parameters 349
_refine_ls_number_reflns 8315
_refine_ls_number_restraints 120
_refine_ls_restrained_S_all 1.083
_refine_ls_R_factor_all 0.0572
_refine_ls_R_factor_gt 0.0445
_refine_ls_shift/su_max 0.010
_refine_ls_shift/su_mean 0.000
_refine_ls_structure_factor_coef Fsqd
_refine_ls_weighting_details 'calc w=1/[\s^2^(Fo^2^)+(0.0698P)^2^+0.0000P] where P=(Fo^2^+2Fc^2^)/3'
_refine_ls_weighting_scheme calc
_refine_ls_wR_factor_gt 0.1246
_refine_ls_wR_factor_ref 0.1294
_reflns_number_gt 6383
_reflns_number_total 8315
_reflns_threshold_expression >2sigma(I)
_cod_data_source_file c4dt01607f2.cif
_cod_data_source_block pep311m-squ
_cod_depositor_comments
;
The following automatic conversions were performed:

'_symmetry_cell_setting' value 'Monoclinic' changed to 'monoclinic'
according to
/usr/data/users/saulius/crontab/automatic-downloads/rss-feeds/RSC/lib/dictionaries/cif_core.dic
dictionary named 'cif_core.dic' version 2.4.2 from 2011-04-26.

Automatic conversion script
Id: cif_fix_values 2827 2014-09-09 07:05:25Z andrius 

 Adding full bibliography for 7032698--7032704.cif.
;
_cod_original_sg_symbol_H-M C2/c
_cod_database_code 7032699

loop_
_symmetry_equiv_pos_as_xyz
'x, y, z'
'-x, y, -z+1/2'
'x+1/2, y+1/2, z'
'-x+1/2, y+1/2, -z+1/2'
'-x, -y, -z'
'x, -y, z-1/2'
'-x+1/2, -y+1/2, -z'
'x+1/2, -y+1/2, z-1/2'

loop_
_atom_site_label
_atom_site_type_symbol
_atom_site_fract_x
_atom_site_fract_y
_atom_site_fract_z
_atom_site_U_iso_or_equiv
_atom_site_adp_type
_atom_site_occupancy
_atom_site_symmetry_multiplicity
_atom_site_calc_flag
_atom_site_refinement_flags
_atom_site_disorder_assembly
_atom_site_disorder_group
C26 C 0.39171(14) 0.79759(13) 0.70259(15) 0.0392(6) Uani 1 1 d . . .
H26A H 0.3836 0.7520 0.6715 0.047 Uiso 1 1 calc R . .
H26B H 0.4300 0.7876 0.7527 0.047 Uiso 1 1 calc R . .
Cl1 Cl 0.30685(3) 0.82321(3) 0.72173(3) 0.03295(13) Uani 1 1 d . . .
Cl2 Cl 0.42624(3) 0.86609(3) 0.65095(3) 0.03820(15) Uani 1 1 d . . .
Cl3 Cl 0.17865(5) 0.12871(4) 0.32632(4) 0.0618(2) Uani 1 1 d DU . .
Cl4 Cl 0.2743(3) 0.1524(2) 0.4813(2) 0.0641(11) Uani 0.34 1 d PDU A 1
C27 C 0.2673(10) 0.1124(15) 0.3914(9) 0.070(5) Uani 0.34 1 d PDU A 1
H27A H 0.2755 0.0591 0.3983 0.084 Uiso 0.34 1 calc PR A 1
H27B H 0.3071 0.1323 0.3694 0.084 Uiso 0.34 1 calc PR A 1
Cl4A Cl 0.24348(17) 0.1960(2) 0.47602(13) 0.0686(8) Uani 0.34 1 d PDU . 2
C27A C 0.2522(6) 0.1334(7) 0.4076(6) 0.055(3) Uani 0.34 1 d PDU A 2
H27C H 0.2983 0.1450 0.3916 0.066 Uiso 0.34 1 calc PR A 2
H27D H 0.2595 0.0845 0.4325 0.066 Uiso 0.34 1 calc PR A 2
Cl4B Cl 0.2978(4) 0.1205(3) 0.4861(3) 0.0893(18) Uani 0.32 1 d PDU A 3
C27B C 0.2684(8) 0.0962(11) 0.3879(6) 0.043(3) Uani 0.32 1 d PDU A 3
H27E H 0.2673 0.0422 0.3854 0.052 Uiso 0.32 1 calc PR A 3
H27F H 0.3080 0.1125 0.3636 0.052 Uiso 0.32 1 calc PR A 3
Zn1 Zn 0.0000 0.105506(15) 0.7500 0.01486(9) Uani 1 2 d S . .
O1 O 0.01484(7) 0.18194(7) 0.84078(7) 0.0180(3) Uani 1 1 d . . .
N1 N 0.11573(9) 0.11634(8) 0.75824(8) 0.0155(3) Uani 1 1 d . . .
N2 N 0.05417(8) 0.02676(8) 0.84374(8) 0.0171(3) Uani 1 1 d . . .
C1 C 0.16033(10) 0.09869(9) 0.83385(9) 0.0164(3) Uani 1 1 d . . .
C2 C 0.23007(10) 0.12880(10) 0.87086(10) 0.0198(4) Uani 1 1 d . . .
H2 H 0.2523 0.1626 0.8433 0.024 Uiso 1 1 calc R . .
C3 C 0.26870(11) 0.11031(11) 0.94848(11) 0.0237(4) Uani 1 1 d . . .
H3 H 0.3163 0.1320 0.9723 0.028 Uiso 1 1 calc R . .
C4 C 0.23865(11) 0.06144(11) 0.99015(10) 0.0243(4) Uani 1 1 d . . .
H4 H 0.2659 0.0483 1.0419 0.029 Uiso 1 1 calc R . .
C5 C 0.16667(11) 0.03077(10) 0.95559(10) 0.0211(4) Uani 1 1 d . . .
C6 C 0.12618(10) 0.05117(10) 0.87833(10) 0.0178(3) Uani 1 1 d . . .
C7 C 0.13135(12) -0.02036(11) 0.99426(11) 0.0263(4) Uani 1 1 d . . .
H7 H 0.1567 -0.0364 1.0456 0.032 Uiso 1 1 calc R . .
C8 C 0.06146(12) -0.04639(11) 0.95805(11) 0.0261(4) Uani 1 1 d . . .
H8 H 0.0383 -0.0814 0.9834 0.031 Uiso 1 1 calc R . .
C9 C 0.02307(11) -0.02092(10) 0.88196(10) 0.0210(4) Uani 1 1 d . . .
C10 C -0.05438(12) -0.04905(11) 0.84234(12) 0.0282(4) Uani 1 1 d . . .
H10A H -0.0700 -0.0314 0.7882 0.042 Uiso 1 1 calc R . .
H10B H -0.0900 -0.0316 0.8703 0.042 Uiso 1 1 calc R . .
H10C H -0.0538 -0.1026 0.8426 0.042 Uiso 1 1 calc R . .
C11 C -0.02589(10) 0.18602(9) 0.88812(9) 0.0160(3) Uani 1 1 d . . .
C12 C 0.01288(10) 0.21458(10) 0.96835(10) 0.0186(3) Uani 1 1 d . . .
C13 C 0.09060(11) 0.20508(10) 0.99627(11) 0.0222(4) Uani 1 1 d . . .
H13 H 0.1175 0.1831 0.9636 0.027 Uiso 1 1 calc R . .
C14 C 0.12933(12) 0.22714(12) 1.07090(11) 0.0292(4) Uani 1 1 d . . .
H14 H 0.1823 0.2196 1.0893 0.035 Uiso 1 1 calc R . .
C15 C 0.09114(13) 0.26017(14) 1.11901(12) 0.0392(6) Uani 1 1 d . . .
H15 H 0.1177 0.2755 1.1702 0.047 Uiso 1 1 calc R . .
C16 C 0.01423(14) 0.27057(16) 1.09189(14) 0.0467(7) Uani 1 1 d . . .
H16 H -0.0121 0.2935 1.1246 0.056 Uiso 1 1 calc R . .
C17 C -0.02532(12) 0.24774(13) 1.01704(12) 0.0346(5) Uani 1 1 d . . .
H17 H -0.0784 0.2548 0.9992 0.042 Uiso 1 1 calc R . .
C18 C 0.14479(10) 0.13300(9) 0.69950(9) 0.0155(3) Uani 1 1 d . . .
C19 C 0.22493(10) 0.11579(10) 0.70106(9) 0.0177(3) Uani 1 1 d . . .
C20 C 0.25390(11) 0.04516(11) 0.71850(11) 0.0241(4) Uani 1 1 d . . .
H20 H 0.2242 0.0084 0.7335 0.029 Uiso 1 1 calc R . .
C21 C 0.32632(13) 0.02911(13) 0.71379(13) 0.0337(5) Uani 1 1 d . . .
H21 H 0.3456 -0.0190 0.7246 0.040 Uiso 1 1 calc R . .
C22 C 0.37079(13) 0.08303(15) 0.69330(13) 0.0376(5) Uani 1 1 d . . .
H22 H 0.4204 0.0717 0.6907 0.045 Uiso 1 1 calc R . .
C23 C 0.34272(12) 0.15294(13) 0.67680(12) 0.0319(5) Uani 1 1 d . . .
H23 H 0.3731 0.1899 0.6633 0.038 Uiso 1 1 calc R . .
C24 C 0.26982(11) 0.16918(11) 0.68003(10) 0.0233(4) Uani 1 1 d . . .
H24 H 0.2504 0.2171 0.6678 0.028 Uiso 1 1 calc R . .
C25 C 0.10134(10) 0.16351(10) 0.62864(9) 0.0177(3) Uani 1 1 d . . .
H25 H 0.1256 0.1694 0.5882 0.021 Uiso 1 1 calc R . .

loop_
_atom_site_aniso_label
_atom_site_aniso_U_11
_atom_site_aniso_U_22
_atom_site_aniso_U_33
_atom_site_aniso_U_23
_atom_site_aniso_U_13
_atom_site_aniso_U_12
C26 0.0376(13) 0.0286(12) 0.0602(15) 0.0146(10) 0.0281(11) 0.0115(10)
Cl1 0.0273(3) 0.0313(3) 0.0430(3) -0.0024(2) 0.0141(2) 0.0020(2)
Cl2 0.0453(3) 0.0290(3) 0.0485(3) 0.0090(2) 0.0266(3) 0.0055(2)
Cl3 0.0775(6) 0.0521(4) 0.0603(4) -0.0021(3) 0.0267(4) -0.0298(4)
Cl4 0.075(3) 0.075(3) 0.0422(13) -0.020(2) 0.0159(14) -0.034(2)
C27 0.091(8) 0.074(10) 0.046(6) -0.003(5) 0.021(6) -0.039(7)
Cl4A 0.0668(18) 0.112(3) 0.0295(10) -0.0005(13) 0.0167(10) -0.0204(16)
C27A 0.063(5) 0.050(6) 0.064(5) 0.012(4) 0.041(4) -0.004(4)
Cl4B 0.131(5) 0.092(3) 0.0565(19) -0.037(2) 0.045(3) -0.081(3)
C27B 0.064(6) 0.053(7) 0.015(4) -0.004(3) 0.012(4) -0.029(5)
Zn1 0.01621(15) 0.01476(15) 0.01568(14) 0.000 0.00784(10) 0.000
O1 0.0191(6) 0.0183(6) 0.0198(6) -0.0028(4) 0.0109(5) -0.0016(5)
N1 0.0178(7) 0.0147(7) 0.0155(6) 0.0009(5) 0.0069(5) 0.0003(6)
N2 0.0201(8) 0.0147(7) 0.0191(7) 0.0013(5) 0.0098(5) 0.0020(6)
C1 0.0192(9) 0.0149(8) 0.0165(7) 0.0006(6) 0.0075(6) 0.0027(7)
C2 0.0212(9) 0.0202(9) 0.0193(8) 0.0005(6) 0.0076(7) -0.0002(7)
C3 0.0207(9) 0.0278(10) 0.0220(9) -0.0009(7) 0.0045(7) 0.0004(8)
C4 0.0242(10) 0.0303(11) 0.0174(8) 0.0030(7) 0.0042(7) 0.0046(8)
C5 0.0236(9) 0.0218(9) 0.0201(8) 0.0036(6) 0.0096(7) 0.0048(7)
C6 0.0201(9) 0.0171(9) 0.0183(8) 0.0015(6) 0.0088(6) 0.0026(7)
C7 0.0315(11) 0.0290(11) 0.0209(9) 0.0088(7) 0.0112(8) 0.0067(9)
C8 0.0302(11) 0.0240(10) 0.0285(9) 0.0101(7) 0.0154(8) 0.0016(8)
C9 0.0238(9) 0.0183(9) 0.0244(8) 0.0027(7) 0.0124(7) 0.0001(7)
C10 0.0282(11) 0.0266(11) 0.0319(10) 0.0070(8) 0.0116(8) -0.0028(8)
C11 0.0195(8) 0.0130(8) 0.0172(7) -0.0003(6) 0.0078(6) 0.0014(7)
C12 0.0215(9) 0.0173(9) 0.0184(8) -0.0021(6) 0.0080(6) -0.0037(7)
C13 0.0227(9) 0.0203(9) 0.0236(9) -0.0021(7) 0.0062(7) -0.0018(7)
C14 0.0259(10) 0.0326(11) 0.0262(9) -0.0024(8) 0.0021(8) -0.0080(9)
C15 0.0386(13) 0.0564(16) 0.0237(10) -0.0136(9) 0.0105(9) -0.0213(11)
C16 0.0385(14) 0.0722(19) 0.0356(12) -0.0321(12) 0.0205(10) -0.0168(13)
C17 0.0247(11) 0.0472(14) 0.0352(11) -0.0183(10) 0.0137(8) -0.0045(10)
C18 0.0181(8) 0.0123(8) 0.0185(8) -0.0018(6) 0.0088(6) -0.0016(6)
C19 0.0176(8) 0.0212(9) 0.0157(7) -0.0032(6) 0.0072(6) 0.0004(7)
C20 0.0245(10) 0.0241(10) 0.0247(9) -0.0012(7) 0.0084(7) 0.0029(8)
C21 0.0310(12) 0.0349(12) 0.0359(11) -0.0049(9) 0.0105(9) 0.0111(10)
C22 0.0225(11) 0.0586(16) 0.0349(11) -0.0050(10) 0.0134(9) 0.0096(10)
C23 0.0234(10) 0.0465(14) 0.0299(10) 0.0001(9) 0.0142(8) -0.0050(9)
C24 0.0213(9) 0.0278(10) 0.0234(9) 0.0005(7) 0.0106(7) -0.0012(8)
C25 0.0198(9) 0.0194(9) 0.0159(7) 0.0009(6) 0.0082(6) -0.0010(7)

loop_
_atom_type_symbol
_atom_type_description
_atom_type_scat_dispersion_real
_atom_type_scat_dispersion_imag
_atom_type_scat_source
C C 0.0033 0.0016 'International Tables Vol C Tables 4.2.6.8 and 6.1.1.4'
H H 0.0000 0.0000 'International Tables Vol C Tables 4.2.6.8 and 6.1.1.4'
N N 0.0061 0.0033 'International Tables Vol C Tables 4.2.6.8 and 6.1.1.4'
O O 0.0106 0.0060 'International Tables Vol C Tables 4.2.6.8 and 6.1.1.4'
Zn Zn 0.2839 1.4301 'International Tables Vol C Tables 4.2.6.8 and 6.1.1.4'
Cl Cl 0.1484 0.1585 'International Tables Vol C Tables 4.2.6.8 and 6.1.1.4'

loop_
_geom_angle_atom_site_label_1
_geom_angle_atom_site_label_2
_geom_angle_atom_site_label_3
_geom_angle
_geom_angle_site_symmetry_1
_geom_angle_site_symmetry_3
Cl1 C26 Cl2 112.15(12) . .
Cl1 C26 H26A 109.2 . .
Cl2 C26 H26A 109.2 . .
Cl1 C26 H26B 109.2 . .
Cl2 C26 H26B 109.2 . .
H26A C26 H26B 107.9 . .
Cl4 C27 Cl3 111.0(9) . .
Cl4 C27 H27A 109.4 . .
Cl3 C27 H27A 109.4 . .
Cl4 C27 H27B 109.4 . .
Cl3 C27 H27B 109.4 . .
H27A C27 H27B 108.0 . .
Cl3 C27A Cl4A 115.5(6) . .
Cl3 C27A H27C 108.4 . .
Cl4A C27A H27C 108.4 . .
Cl3 C27A H27D 108.4 . .
Cl4A C27A H27D 108.4 . .
H27C C27A H27D 107.5 . .
Cl4B C27B Cl3 120.2(8) . .
Cl4B C27B H27E 107.3 . .
Cl3 C27B H27E 107.3 . .
Cl4B C27B H27F 107.3 . .
Cl3 C27B H27F 107.3 . .
H27E C27B H27F 106.9 . .
O1 Zn1 O1 96.23(7) . 2_556
O1 Zn1 N1 88.14(5) . .
O1 Zn1 N1 84.65(5) 2_556 .
O1 Zn1 N1 84.65(5) . 2_556
O1 Zn1 N1 88.14(5) 2_556 2_556
N1 Zn1 N1 169.20(8) . 2_556
O1 Zn1 N2 161.28(5) . 2_556
O1 Zn1 N2 85.37(5) 2_556 2_556
N1 Zn1 N2 110.57(5) . 2_556
N1 Zn1 N2 76.76(5) 2_556 2_556
O1 Zn1 N2 85.37(5) . .
O1 Zn1 N2 161.28(5) 2_556 .
N1 Zn1 N2 76.76(5) . .
N1 Zn1 N2 110.57(5) 2_556 .
N2 Zn1 N2 99.09(8) 2_556 .
C11 O1 Zn1 124.84(11) . .
C18 N1 C1 123.07(15) . .
C18 N1 Zn1 125.71(12) . .
C1 N1 Zn1 111.10(11) . .
C9 N2 C6 118.92(15) . .
C9 N2 Zn1 129.91(12) . .
C6 N2 Zn1 107.71(11) . .
C2 C1 N1 125.74(16) . .
C2 C1 C6 118.03(15) . .
N1 C1 C6 115.89(15) . .
C1 C2 C3 121.49(17) . .
C1 C2 H2 119.3 . .
C3 C2 H2 119.3 . .
C4 C3 C2 121.00(18) . .
C4 C3 H3 119.5 . .
C2 C3 H3 119.5 . .
C3 C4 C5 119.56(16) . .
C3 C4 H4 120.2 . .
C5 C4 H4 120.2 . .
C4 C5 C7 123.40(17) . .
C4 C5 C6 119.74(16) . .
C7 C5 C6 116.86(17) . .
N2 C6 C5 122.21(16) . .
N2 C6 C1 117.83(15) . .
C5 C6 C1 119.95(16) . .
C8 C7 C5 120.18(17) . .
C8 C7 H7 119.9 . .
C5 C7 H7 119.9 . .
C7 C8 C9 119.69(17) . .
C7 C8 H8 120.2 . .
C9 C8 H8 120.2 . .
N2 C9 C8 121.99(18) . .
N2 C9 C10 118.30(16) . .
C8 C9 C10 119.70(17) . .
C9 C10 H10A 109.5 . .
C9 C10 H10B 109.5 . .
H10A C10 H10B 109.5 . .
C9 C10 H10C 109.5 . .
H10A C10 H10C 109.5 . .
H10B C10 H10C 109.5 . .
O1 C11 C25 124.89(15) . 2_556
O1 C11 C12 115.73(15) . .
C25 C11 C12 119.33(15) 2_556 .
C13 C12 C17 118.55(17) . .
C13 C12 C11 118.02(16) . .
C17 C12 C11 123.39(17) . .
C14 C13 C12 121.02(18) . .
C14 C13 H13 119.5 . .
C12 C13 H13 119.5 . .
C13 C14 C15 120.2(2) . .
C13 C14 H14 119.9 . .
C15 C14 H14 119.9 . .
C16 C15 C14 119.43(19) . .
C16 C15 H15 120.3 . .
C14 C15 H15 120.3 . .
C15 C16 C17 120.7(2) . .
C15 C16 H16 119.7 . .
C17 C16 H16 119.7 . .
C16 C17 C12 120.1(2) . .
C16 C17 H17 119.9 . .
C12 C17 H17 119.9 . .
N1 C18 C25 122.61(16) . .
N1 C18 C19 122.78(15) . .
C25 C18 C19 114.47(14) . .
C24 C19 C20 119.20(17) . .
C24 C19 C18 119.97(16) . .
C20 C19 C18 120.69(16) . .
C21 C20 C19 119.69(19) . .
C21 C20 H20 120.2 . .
C19 C20 H20 120.2 . .
C20 C21 C22 120.6(2) . .
C20 C21 H21 119.7 . .
C22 C21 H21 119.7 . .
C23 C22 C21 119.9(2) . .
C23 C22 H22 120.0 . .
C21 C22 H22 120.0 . .
C22 C23 C24 119.9(2) . .
C22 C23 H23 120.1 . .
C24 C23 H23 120.1 . .
C23 C24 C19 120.70(19) . .
C23 C24 H24 119.6 . .
C19 C24 H24 119.6 . .
C11 C25 C18 126.43(16) 2_556 .
C11 C25 H25 116.8 2_556 .
C18 C25 H25 116.8 . .

loop_
_geom_bond_atom_site_label_1
_geom_bond_atom_site_label_2
_geom_bond_distance
_geom_bond_site_symmetry_2
C26 Cl1 1.753(2) .
C26 Cl2 1.772(2) .
C26 H26A 0.9900 .
C26 H26B 0.9900 .
Cl3 C27A 1.690(10) .
Cl3 C27 1.750(13) .
Cl3 C27B 1.815(10) .
Cl4 C27 1.730(12) .
C27 H27A 0.9900 .
C27 H27B 0.9900 .
Cl4A C27A 1.712(9) .
C27A H27C 0.9900 .
C27A H27D 0.9900 .
Cl4B C27B 1.737(9) .
C27B H27E 0.9900 .
C27B H27F 0.9900 .
Zn1 O1 2.0963(12) .
Zn1 O1 2.0963(12) 2_556
Zn1 N1 2.1063(15) .
Zn1 N1 2.1063(15) 2_556
Zn1 N2 2.2225(14) 2_556
Zn1 N2 2.2225(14) .
O1 C11 1.2741(19) .
N1 C18 1.333(2) .
N1 C1 1.407(2) .
N2 C9 1.329(2) .
N2 C6 1.375(2) .
C1 C2 1.387(2) .
C1 C6 1.432(2) .
C2 C3 1.409(2) .
C2 H2 0.9500 .
C3 C4 1.371(3) .
C3 H3 0.9500 .
C4 C5 1.416(3) .
C4 H4 0.9500 .
C5 C7 1.420(3) .
C5 C6 1.421(2) .
C7 C8 1.358(3) .
C7 H7 0.9500 .
C8 C9 1.422(3) .
C8 H8 0.9500 .
C9 C10 1.499(3) .
C10 H10A 0.9800 .
C10 H10B 0.9800 .
C10 H10C 0.9800 .
C11 C25 1.402(2) 2_556
C11 C12 1.503(2) .
C12 C13 1.392(3) .
C12 C17 1.395(3) .
C13 C14 1.383(3) .
C13 H13 0.9500 .
C14 C15 1.386(3) .
C14 H14 0.9500 .
C15 C16 1.379(4) .
C15 H15 0.9500 .
C16 C17 1.394(3) .
C16 H16 0.9500 .
C17 H17 0.9500 .
C18 C25 1.409(2) .
C18 C19 1.503(2) .
C19 C24 1.396(3) .
C19 C20 1.401(3) .
C20 C21 1.391(3) .
C20 H20 0.9500 .
C21 C22 1.394(3) .
C21 H21 0.9500 .
C22 C23 1.382(3) .
C22 H22 0.9500 .
C23 C24 1.392(3) .
C23 H23 0.9500 .
C24 H24 0.9500 .
C25 C11 1.402(2) 2_556
C25 H25 0.9500 .

loop_
_geom_torsion_atom_site_label_1
_geom_torsion_atom_site_label_2
_geom_torsion_atom_site_label_3
_geom_torsion_atom_site_label_4
_geom_torsion
_geom_torsion_site_symmetry_1
_geom_torsion_site_symmetry_4
C27A Cl3 C27 Cl4 8(2) . .
C27B Cl3 C27 Cl4 -135(10) . .
C27 Cl3 C27A Cl4A 174(5) . .
C27B Cl3 C27A Cl4A -173.4(18) . .
Cl4A Cl4A C27A Cl3 -87.8(11) 7_556 .
C27A Cl3 C27B Cl4B 19.1(10) . .
C27 Cl3 C27B Cl4B 45(7) . .
O1 Zn1 O1 C11 121.88(14) 2_556 .
N1 Zn1 O1 C11 -153.71(14) . .
N1 Zn1 O1 C11 34.34(13) 2_556 .
N2 Zn1 O1 C11 27.9(2) 2_556 .
N2 Zn1 O1 C11 -76.86(14) . .
O1 Zn1 N1 C18 -125.66(14) . .
O1 Zn1 N1 C18 -29.23(14) 2_556 .
N1 Zn1 N1 C18 -77.57(14) 2_556 .
N2 Zn1 N1 C18 53.78(15) 2_556 .
N2 Zn1 N1 C18 148.66(15) . .
O1 Zn1 N1 C1 58.39(11) . .
O1 Zn1 N1 C1 154.82(11) 2_556 .
N1 Zn1 N1 C1 106.48(11) 2_556 .
N2 Zn1 N1 C1 -122.17(11) 2_556 .
N2 Zn1 N1 C1 -27.29(11) . .
O1 Zn1 N2 C9 96.06(16) . .
O1 Zn1 N2 C9 -168.19(15) 2_556 .
N1 Zn1 N2 C9 -174.76(16) . .
N1 Zn1 N2 C9 13.55(17) 2_556 .
N2 Zn1 N2 C9 -65.63(15) 2_556 .
O1 Zn1 N2 C6 -62.20(11) . .
O1 Zn1 N2 C6 33.5(2) 2_556 .
N1 Zn1 N2 C6 26.98(11) . .
N1 Zn1 N2 C6 -144.71(11) 2_556 .
N2 Zn1 N2 C6 136.12(12) 2_556 .
C18 N1 C1 C2 35.0(3) . .
Zn1 N1 C1 C2 -148.94(15) . .
C18 N1 C1 C6 -151.89(16) . .
Zn1 N1 C1 C6 24.18(18) . .
N1 C1 C2 C3 176.60(17) . .
C6 C1 C2 C3 3.6(3) . .
C1 C2 C3 C4 0.3(3) . .
C2 C3 C4 C5 -2.0(3) . .
C3 C4 C5 C7 179.78(19) . .
C3 C4 C5 C6 -0.3(3) . .
C9 N2 C6 C5 -4.1(3) . .
Zn1 N2 C6 C5 156.94(14) . .
C9 N2 C6 C1 175.87(16) . .
Zn1 N2 C6 C1 -23.07(18) . .
C4 C5 C6 N2 -175.76(17) . .
C7 C5 C6 N2 4.1(3) . .
C4 C5 C6 C1 4.2(3) . .
C7 C5 C6 C1 -175.85(17) . .
C2 C1 C6 N2 174.19(16) . .
N1 C1 C6 N2 0.5(2) . .
C2 C1 C6 C5 -5.8(3) . .
N1 C1 C6 C5 -179.49(15) . .
C4 C5 C7 C8 178.63(19) . .
C6 C5 C7 C8 -1.3(3) . .
C5 C7 C8 C9 -1.5(3) . .
C6 N2 C9 C8 1.2(3) . .
Zn1 N2 C9 C8 -155.05(14) . .
C6 N2 C9 C10 -177.87(16) . .
Zn1 N2 C9 C10 25.9(2) . .
C7 C8 C9 N2 1.6(3) . .
C7 C8 C9 C10 -179.36(19) . .
Zn1 O1 C11 C25 -27.1(2) . 2_556
Zn1 O1 C11 C12 150.31(12) . .
O1 C11 C12 C13 -26.7(2) . .
C25 C11 C12 C13 150.91(17) 2_556 .
O1 C11 C12 C17 155.58(19) . .
C25 C11 C12 C17 -26.8(3) 2_556 .
C17 C12 C13 C14 0.7(3) . .
C11 C12 C13 C14 -177.11(17) . .
C12 C13 C14 C15 -0.9(3) . .
C13 C14 C15 C16 0.2(4) . .
C14 C15 C16 C17 0.5(4) . .
C15 C16 C17 C12 -0.6(4) . .
C13 C12 C17 C16 0.0(3) . .
C11 C12 C17 C16 177.7(2) . .
C1 N1 C18 C25 -167.92(16) . .
Zn1 N1 C18 C25 16.6(2) . .
C1 N1 C18 C19 16.7(3) . .
Zn1 N1 C18 C19 -158.80(12) . .
N1 C18 C19 C24 -132.75(18) . .
C25 C18 C19 C24 51.5(2) . .
N1 C18 C19 C20 51.5(2) . .
C25 C18 C19 C20 -124.28(18) . .
C24 C19 C20 C21 -0.7(3) . .
C18 C19 C20 C21 175.13(17) . .
C19 C20 C21 C22 1.2(3) . .
C20 C21 C22 C23 -0.6(3) . .
C21 C22 C23 C24 -0.6(3) . .
C22 C23 C24 C19 1.1(3) . .
C20 C19 C24 C23 -0.4(3) . .
C18 C19 C24 C23 -176.28(16) . .
N1 C18 C25 C11 5.7(3) . 2_556
C19 C18 C25 C11 -178.57(17) . 2_556

loop_
_platon_squeeze_void_nr
_platon_squeeze_void_average_x
_platon_squeeze_void_average_y
_platon_squeeze_void_average_z
_platon_squeeze_void_volume
_platon_squeeze_void_count_electrons
_platon_squeeze_void_content
1 0.500 0.000 0.000 147 19 ' '
2 0.000 0.500 0.000 147 19 ' '
3 1.000 0.202 0.250 21 0 ' '
4 0.500 0.702 0.250 21 0 ' '
5 0.500 0.000 0.500 147 19 ' '
6 1.000 0.500 0.500 147 19 ' '
7 0.500 0.297 0.750 21 0 ' '
8 1.000 0.797 0.750 21 0 ' '
